data_7056581
loop_
_publ_author_name
'Singh, Ajai kumar'
'Singh, Mahabir Pratap'
'Saleem, Fariha'
'Pal, Ram Sahay'

_publ_section_title
;
 Palladacycles having normal and spiro chelate rings designed from bi- and
 tridentate ligands with indole core: structure, synthesis and
 applications as catalysts
;
_journal_name_full 'New J. Chem.'
_journal_paper_doi 10.1039/C7NJ02116J
_journal_year 2017
_chemical_formula_moiety 'C26 H22 Cl N5 Pd'
_chemical_formula_sum 'C26 H22 Cl N5 Pd'
_chemical_formula_weight 546.34
_chemical_name_systematic
; 
 ? 
;
_space_group_IT_number 14
_symmetry_cell_setting monoclinic
_symmetry_space_group_name_Hall '-P 2ybc'
_symmetry_space_group_name_H-M 'P 1 21/c 1'
_atom_sites_solution_hydrogens geom
_atom_sites_solution_primary direct
_atom_sites_solution_secondary difmap
_audit_block_doi 10.5517/ccdc.csd.cc1n5d07
_audit_creation_method SHELXL-97
_audit_update_record
;
2016-12-26 deposited with the CCDC.
2017-09-01 downloaded from the CCDC.
;
_cell_angle_alpha 90.00
_cell_angle_beta 104.019(11)
_cell_angle_gamma 90.00
_cell_formula_units_Z 4
_cell_length_a 10.450(6)
_cell_length_b 12.734(8)
_cell_length_c 18.174(11)
_cell_measurement_reflns_used 2424
_cell_measurement_temperature 298(2)
_cell_measurement_theta_max 18.21
_cell_measurement_theta_min 2.31
_cell_volume 2346(2)
_computing_cell_refinement 'Bruker SMART'
_computing_data_collection 'Bruker SMART'
_computing_data_reduction 'Bruker SAINT'
_computing_molecular_graphics 'Bruker SHELXTL'
_computing_publication_material 'Bruker SHELXTL'
_computing_structure_refinement 'SHELXL-97 (Sheldrick, 1997)'
_computing_structure_solution 'SHELXS-97 (Sheldrick, 1990)'
_diffrn_ambient_temperature 298(2)
_diffrn_measured_fraction_theta_full 0.997
_diffrn_measured_fraction_theta_max 0.997
_diffrn_measurement_device_type 'CCD area detector'
_diffrn_measurement_method 'phi and omega scans'
_diffrn_radiation_monochromator graphite
_diffrn_radiation_source 'fine-focus sealed tube'
_diffrn_radiation_type MoK\a
_diffrn_radiation_wavelength 0.71073
_diffrn_reflns_av_R_equivalents 0.1182
_diffrn_reflns_av_sigmaI/netI 0.0872
_diffrn_reflns_limit_h_max 12
_diffrn_reflns_limit_h_min -12
_diffrn_reflns_limit_k_max 15
_diffrn_reflns_limit_k_min -15
_diffrn_reflns_limit_l_max 21
_diffrn_reflns_limit_l_min -21
_diffrn_reflns_number 21242
_diffrn_reflns_theta_full 24.99
_diffrn_reflns_theta_max 24.99
_diffrn_reflns_theta_min 2.57
_exptl_absorpt_coefficient_mu 0.929
_exptl_absorpt_correction_T_max 0.773
_exptl_absorpt_correction_T_min 0.727
_exptl_absorpt_correction_type multi-scan
_exptl_absorpt_process_details '(SADABS; Sheldrick, 1996)'
_exptl_crystal_colour orange
_exptl_crystal_density_diffrn 1.547
_exptl_crystal_density_meas 1.547
_exptl_crystal_density_method 'not measured'
_exptl_crystal_description cube
_exptl_crystal_F_000 1104
_exptl_crystal_size_max 0.35
_exptl_crystal_size_mid 0.30
_exptl_crystal_size_min 0.28
_refine_diff_density_max 0.741
_refine_diff_density_min -1.220
_refine_diff_density_rms 0.093
_refine_ls_extinction_method none
_refine_ls_goodness_of_fit_ref 1.168
_refine_ls_hydrogen_treatment mixed
_refine_ls_matrix_type full
_refine_ls_number_parameters 298
_refine_ls_number_reflns 4126
_refine_ls_number_restraints 0
_refine_ls_restrained_S_all 1.168
_refine_ls_R_factor_all 0.1273
_refine_ls_R_factor_gt 0.0873
_refine_ls_shift/su_max 0.001
_refine_ls_shift/su_mean 0.000
_refine_ls_structure_factor_coef Fsqd
_refine_ls_weighting_details 'calc w=1/[\s^2^(Fo^2^)+(0.0519P)^2^+4.5405P] where P=(Fo^2^+2Fc^2^)/3'
_refine_ls_weighting_scheme calc
_refine_ls_wR_factor_gt 0.1527
_refine_ls_wR_factor_ref 0.1687
_reflns_number_gt 3060
_reflns_number_total 4126
_reflns_threshold_expression >2sigma(I)
_cod_data_source_file c7nj02116j2.cif
_cod_data_source_block Complex2
_cod_original_cell_volume 2347(2)
_cod_original_sg_symbol_H-M 'P 21/c'
_cod_database_code 7056581

loop_
_symmetry_equiv_pos_as_xyz
'x, y, z'
'-x, y+1/2, -z+1/2'
'-x, -y, -z'
'x, -y-1/2, z-1/2'

loop_
_atom_site_label
_atom_site_type_symbol
_atom_site_fract_x
_atom_site_fract_y
_atom_site_fract_z
_atom_site_U_iso_or_equiv
_atom_site_adp_type
_atom_site_occupancy
_atom_site_symmetry_multiplicity
_atom_site_calc_flag
_atom_site_refinement_flags
Pd1 Pd 0.98755(6) 0.97523(5) 0.13267(3) 0.0510(3) Uani 1 1 d .
Cl1 Cl 1.1773(3) 0.8721(2) 0.18850(14) 0.0812(8) Uani 1 1 d .
N3 N 0.9314(7) 0.8918(5) 0.0351(4) 0.0538(18) Uani 1 1 d .
N2 N 0.7348(6) 1.0607(5) 0.0328(4) 0.0471(17) Uani 1 1 d .
N1 N 1.0055(7) 1.0784(6) 0.2221(4) 0.0579(19) Uani 1 1 d .
C14 C 0.5323(9) 1.1687(8) -0.0150(5) 0.063(2) Uani 1 1 d .
H14 H 0.5046 1.1329 -0.0607 0.076 Uiso 1 1 calc R
C16 C 0.8335(8) 1.0623(7) 0.0972(5) 0.049(2) Uani 1 1 d .
C18 C 0.8246(8) 0.9085(6) -0.0244(4) 0.049(2) Uani 1 1 d .
C10 C 0.6895(8) 1.1924(7) 0.1066(5) 0.053(2) Uani 1 1 d .
C15 C 0.6464(8) 1.1406(7) 0.0379(5) 0.049(2) Uani 1 1 d .
C13 C 0.4615(9) 1.2521(8) 0.0030(6) 0.074(3) Uani 1 1 d .
H13 H 0.3847 1.2737 -0.0312 0.089 Uiso 1 1 calc R
C9 C 0.8114(8) 1.1412(7) 0.1449(5) 0.052(2) Uani 1 1 d .
C22 C 0.8464(10) 0.5098(9) -0.1271(7) 0.080(3) Uani 1 1 d .
H22 H 0.8795 0.5169 -0.1700 0.096 Uiso 1 1 calc R
N5 N 0.9294(7) 0.7706(6) -0.0454(4) 0.0564(19) Uani 1 1 d .
C8 C 0.9104(9) 1.1449(8) 0.2140(5) 0.060(2) Uani 1 1 d .
H8 H 0.9067 1.1933 0.2517 0.072 Uiso 1 1 calc R
C12 C 0.5034(10) 1.3041(8) 0.0715(6) 0.076(3) Uani 1 1 d .
H12 H 0.4531 1.3597 0.0823 0.091 Uiso 1 1 calc R
C19 C 0.8239(8) 0.8314(7) -0.0752(5) 0.056(2) Uani 1 1 d .
H19 H 0.7630 0.8220 -0.1214 0.067 Uiso 1 1 calc R
C6 C 1.4381(12) 1.1878(14) 0.2657(7) 0.106(5) Uani 1 1 d .
H6 H 1.5147 1.1625 0.2545 0.128 Uiso 1 1 calc R
C2 C 1.2220(8) 1.1550(10) 0.2881(5) 0.063(3) Uani 1 1 d .
C7 C 1.3370(11) 1.1184(10) 0.2719(5) 0.088(3) Uani 1 1 d .
H7 H 1.3474 1.0468 0.2651 0.105 Uiso 1 1 calc R
C1 C 1.1123(9) 1.0830(9) 0.2930(5) 0.075(3) Uani 1 1 d .
H1A H 1.0750 1.1057 0.3342 0.090 Uiso 1 1 calc R
H1B H 1.1477 1.0129 0.3049 0.090 Uiso 1 1 calc R
C11 C 0.6181(9) 1.2764(8) 0.1249(5) 0.066(3) Uani 1 1 d .
H11 H 0.6455 1.3123 0.1705 0.080 Uiso 1 1 calc R
C5 C 1.4236(13) 1.2906(14) 0.2761(7) 0.102(4) Uani 1 1 d .
H5 H 1.4919 1.3362 0.2735 0.123 Uiso 1 1 calc R
C3 C 1.2115(10) 1.2621(10) 0.2958(5) 0.080(3) Uani 1 1 d .
H3 H 1.1344 1.2893 0.3051 0.096 Uiso 1 1 calc R
C4 C 1.3104(13) 1.3300(11) 0.2902(7) 0.103(4) Uani 1 1 d .
H4 H 1.3006 1.4019 0.2960 0.124 Uiso 1 1 calc R
N4 N 0.9944(7) 0.8072(6) 0.0222(4) 0.0572(19) Uani 1 1 d .
C26 C 0.8249(10) 0.5730(8) -0.0075(5) 0.067(3) Uani 1 1 d .
H26 H 0.8453 0.6223 0.0313 0.080 Uiso 1 1 calc R
C20 C 0.9691(10) 0.6720(8) -0.0748(6) 0.076(3) Uani 1 1 d .
H20A H 1.0574 0.6538 -0.0463 0.091 Uiso 1 1 calc R
H20B H 0.9717 0.6817 -0.1273 0.091 Uiso 1 1 calc R
C21 C 0.8775(8) 0.5836(7) -0.0697(5) 0.053(2) Uani 1 1 d .
C25 C 0.7426(12) 0.4907(9) -0.0021(7) 0.088(3) Uani 1 1 d .
H25 H 0.7065 0.4847 0.0397 0.106 Uiso 1 1 calc R
C24 C 0.7145(12) 0.4176(10) -0.0590(9) 0.103(4) Uani 1 1 d .
H24 H 0.6593 0.3614 -0.0557 0.123 Uiso 1 1 calc R
C23 C 0.7678(13) 0.4271(10) -0.1211(9) 0.108(4) Uani 1 1 d .
H23 H 0.7497 0.3764 -0.1590 0.130 Uiso 1 1 calc R
C17 C 0.7278(9) 0.9973(6) -0.0331(5) 0.056(2) Uani 1 1 d .
H17A H 0.7406 1.0424 -0.0737 0.068 Uiso 1 1 calc R
H17B H 0.6395 0.9683 -0.0488 0.068 Uiso 1 1 calc R

loop_
_atom_site_aniso_label
_atom_site_aniso_U_11
_atom_site_aniso_U_22
_atom_site_aniso_U_33
_atom_site_aniso_U_23
_atom_site_aniso_U_13
_atom_site_aniso_U_12
Pd1 0.0490(4) 0.0587(4) 0.0379(4) 0.0119(3) -0.0036(3) -0.0035(4)
Cl1 0.0790(17) 0.0811(18) 0.0651(16) 0.0172(13) -0.0182(13) 0.0125(14)
N3 0.052(4) 0.047(4) 0.053(5) 0.002(3) -0.004(3) 0.003(4)
N2 0.049(4) 0.047(4) 0.042(4) 0.005(3) 0.004(3) -0.002(3)
N1 0.046(4) 0.084(5) 0.041(4) 0.005(4) 0.006(3) -0.004(4)
C14 0.055(6) 0.070(7) 0.059(6) -0.004(5) 0.001(5) 0.002(5)
C16 0.042(5) 0.055(5) 0.042(5) 0.009(4) -0.004(4) 0.002(4)
C18 0.053(5) 0.044(5) 0.041(5) -0.004(4) -0.003(4) -0.003(4)
C10 0.047(5) 0.060(6) 0.052(6) 0.002(4) 0.015(4) -0.006(4)
C15 0.046(5) 0.057(5) 0.043(5) 0.003(4) 0.006(4) -0.008(4)
C13 0.054(6) 0.085(8) 0.071(7) 0.010(6) -0.010(5) 0.014(6)
C9 0.045(5) 0.066(6) 0.043(5) 0.002(4) 0.007(4) -0.008(4)
C22 0.056(6) 0.084(8) 0.098(8) -0.025(6) 0.014(6) 0.005(6)
N5 0.055(4) 0.052(5) 0.054(5) -0.003(4) -0.002(4) -0.002(4)
C8 0.064(6) 0.073(7) 0.046(5) -0.004(5) 0.018(5) -0.009(5)
C12 0.067(7) 0.083(8) 0.075(8) -0.003(6) 0.012(6) 0.016(6)
C19 0.050(5) 0.064(6) 0.048(5) 0.007(5) 0.002(4) -0.003(5)
C6 0.060(8) 0.180(15) 0.071(8) -0.018(9) 0.000(6) 0.006(10)
C2 0.038(5) 0.110(9) 0.036(5) -0.002(5) -0.003(4) -0.003(6)
C7 0.070(8) 0.121(10) 0.058(7) -0.003(6) -0.012(6) 0.004(7)
C1 0.070(7) 0.107(8) 0.036(5) -0.002(5) -0.011(5) 0.000(6)
C11 0.063(6) 0.081(7) 0.053(6) -0.008(5) 0.011(5) 0.004(5)
C5 0.064(8) 0.160(14) 0.075(8) -0.012(9) 0.001(6) -0.031(9)
C3 0.058(6) 0.113(10) 0.062(7) -0.018(6) -0.003(5) -0.006(7)
C4 0.085(9) 0.118(11) 0.096(10) -0.012(8) -0.002(7) -0.022(9)
N4 0.055(4) 0.055(5) 0.053(5) 0.003(4) -0.003(4) 0.005(4)
C26 0.074(7) 0.064(6) 0.054(6) 0.008(5) -0.002(5) 0.006(6)
C20 0.070(7) 0.084(8) 0.069(7) -0.014(6) 0.008(5) 0.020(6)
C21 0.048(5) 0.049(6) 0.051(6) -0.004(4) -0.009(4) 0.010(4)
C25 0.100(9) 0.071(8) 0.089(9) 0.020(7) 0.011(7) 0.011(7)
C24 0.078(8) 0.064(8) 0.160(14) 0.013(9) 0.017(9) -0.003(7)
C23 0.098(10) 0.085(9) 0.135(13) -0.045(9) 0.019(9) -0.022(8)
C17 0.064(6) 0.046(6) 0.054(6) 0.004(4) 0.005(4) -0.003(4)

loop_
_atom_type_symbol
_atom_type_description
_atom_type_scat_dispersion_real
_atom_type_scat_dispersion_imag
_atom_type_scat_source
C C 0.0033 0.0016 'International Tables Vol C Tables 4.2.6.8 and 6.1.1.4'
H H 0.0000 0.0000 'International Tables Vol C Tables 4.2.6.8 and 6.1.1.4'
N N 0.0061 0.0033 'International Tables Vol C Tables 4.2.6.8 and 6.1.1.4'
Cl Cl 0.1484 0.1585 'International Tables Vol C Tables 4.2.6.8 and 6.1.1.4'
Pd Pd -0.9988 1.0072 'International Tables Vol C Tables 4.2.6.8 and 6.1.1.4'

loop_
_geom_angle_atom_site_label_1
_geom_angle_atom_site_label_2
_geom_angle_atom_site_label_3
_geom_angle
C16 Pd1 N3 88.2(3)
C16 Pd1 N1 78.9(3)
N3 Pd1 N1 167.0(3)
C16 Pd1 Cl1 174.5(3)
N3 Pd1 Cl1 96.8(2)
N1 Pd1 Cl1 96.2(2)
N4 N3 C18 109.6(7)
N4 N3 Pd1 122.3(5)
C18 N3 Pd1 128.1(6)
C16 N2 C15 108.1(7)
C16 N2 C17 127.1(7)
C15 N2 C17 124.5(7)
C8 N1 C1 118.0(8)
C8 N1 Pd1 114.1(6)
C1 N1 Pd1 127.8(6)
C13 C14 C15 117.1(9)
N2 C16 C9 110.0(7)
N2 C16 Pd1 132.5(7)
C9 C16 Pd1 117.4(6)
C19 C18 N3 107.2(7)
C19 C18 C17 125.9(7)
N3 C18 C17 126.9(7)
C15 C10 C11 120.4(8)
C15 C10 C9 105.8(8)
C11 C10 C9 133.8(8)
C14 C15 C10 122.6(9)
C14 C15 N2 128.1(8)
C10 C15 N2 109.4(7)
C14 C13 C12 120.7(9)
C16 C9 C8 112.4(8)
C16 C9 C10 106.7(7)
C8 C9 C10 140.9(9)
C23 C22 C21 120.2(11)
N4 N5 C19 110.7(7)
N4 N5 C20 120.5(7)
C19 N5 C20 128.5(8)
N1 C8 C9 117.1(9)
C13 C12 C11 122.5(9)
C18 C19 N5 106.0(8)
C5 C6 C7 119.5(13)
C3 C2 C7 116.7(11)
C3 C2 C1 121.5(10)
C7 C2 C1 121.7(11)
C2 C7 C6 120.9(12)
C2 C1 N1 113.6(8)
C10 C11 C12 116.8(9)
C6 C5 C4 121.3(14)
C4 C3 C2 122.5(11)
C5 C4 C3 119.1(13)
N3 N4 N5 106.5(6)
C25 C26 C21 121.0(10)
N5 C20 C21 112.4(8)
C26 C21 C22 119.0(10)
C26 C21 C20 120.9(8)
C22 C21 C20 120.1(9)
C24 C25 C26 119.2(12)
C25 C24 C23 120.2(12)
C22 C23 C24 120.4(12)
N2 C17 C18 116.1(7)

loop_
_geom_bond_atom_site_label_1
_geom_bond_atom_site_label_2
_geom_bond_distance
Pd1 C16 1.932(8)
Pd1 N3 2.028(7)
Pd1 N1 2.063(7)
Pd1 Cl1 2.390(3)
N3 N4 1.313(9)
N3 C18 1.369(9)
N2 C16 1.359(9)
N2 C15 1.391(10)
N2 C17 1.432(10)
N1 C8 1.287(11)
N1 C1 1.487(10)
C14 C13 1.379(12)
C14 C15 1.386(11)
C16 C9 1.382(11)
C18 C19 1.346(11)
C18 C17 1.500(11)
C10 C15 1.388(11)
C10 C11 1.389(12)
C10 C9 1.450(11)
C13 C12 1.384(13)
C9 C8 1.422(11)
C22 C23 1.356(15)
C22 C21 1.384(12)
N5 N4 1.335(9)
N5 C19 1.348(10)
N5 C20 1.464(11)
C12 C11 1.392(12)
C6 C5 1.336(17)
C6 C7 1.403(16)
C2 C3 1.378(14)
C2 C7 1.385(13)
C2 C1 1.487(13)
C5 C4 1.365(16)
C3 C4 1.370(15)
C26 C25 1.374(14)
C26 C21 1.378(12)
C20 C21 1.495(13)
C25 C24 1.368(16)
C24 C23 1.380(16)
